data_7123405
loop_
_publ_author_name
'McKearney, Declan'
'Zhou, Wen'
'Zellman, Carson'
'Williams, Vance E.'
'Leznoff, Daniel B.'

_publ_section_title
;
 Facile tuning of strong near-IR absorption wavelengths in manganese(iii)
 phthalocyanines via axial ligand exchange
;
_journal_name_full 'Chemical Communications'
_journal_paper_doi 10.1039/C9CC02151E
_journal_year 2019
_chemical_absolute_configuration syn
_chemical_formula_moiety 'C78 H100 F6 Mn N12 O8 Sb 2(C6 H4 Cl2)'
_chemical_formula_sum 'C90 H108 Cl4 F6 Mn N12 O8 Sb'
_chemical_formula_weight 1918.36
_chemical_name_systematic ' '
_space_group_crystal_system orthorhombic
_space_group_IT_number 62
_space_group_name_Hall '-P 2ac 2n'
_space_group_name_H-M_alt 'P n m a'
_symmetry_space_group_name_Hall '-P 2ac 2n'
_symmetry_space_group_name_H-M 'P n m a'
_atom_sites_solution_hydrogens mixed
_audit_update_record
;
2019-02-13 deposited with the CCDC.    2019-04-23 downloaded from the CCDC.
;
_cell_angle_alpha 90
_cell_angle_beta 90
_cell_angle_gamma 90
_cell_formula_units_Z 4
_cell_length_a 25.6866(4)
_cell_length_b 31.2724(5)
_cell_length_c 11.2657(2)
_cell_measurement_reflns_used 8712
_cell_measurement_temperature 150(2)
_cell_measurement_theta_max 66.59
_cell_measurement_theta_min 2.83
_cell_volume 9049.5(3)
_computing_cell_refinement 'Bruker SAINT'
_computing_data_collection 'Bruker APEX2'
_computing_data_reduction 'Bruker SAINT'
_computing_structure_refinement 'SHELXL-2016/6 (Sheldrick, 2016)'
_computing_structure_solution 'SHELXT 2014/5 (Sheldrick, 2014)'
_diffrn_ambient_temperature 150(2)
_diffrn_measured_fraction_theta_full 0.999
_diffrn_measured_fraction_theta_max 0.999
_diffrn_measurement_device_type 'Bruker APEX-II DUO CCD'
_diffrn_measurement_method '\f and \w scans'
_diffrn_radiation_monochromator graphite
_diffrn_radiation_type 'Cu K\a'
_diffrn_radiation_wavelength 1.54178
_diffrn_reflns_av_R_equivalents 0.1647
_diffrn_reflns_av_unetI/netI 0.0895
_diffrn_reflns_Laue_measured_fraction_full 0.999
_diffrn_reflns_Laue_measured_fraction_max 0.999
_diffrn_reflns_limit_h_max 30
_diffrn_reflns_limit_h_min -30
_diffrn_reflns_limit_k_max 37
_diffrn_reflns_limit_k_min -37
_diffrn_reflns_limit_l_max 13
_diffrn_reflns_limit_l_min -13
_diffrn_reflns_number 54574
_diffrn_reflns_point_group_measured_fraction_full 0.999
_diffrn_reflns_point_group_measured_fraction_max 0.999
_diffrn_reflns_theta_full 66.654
_diffrn_reflns_theta_max 66.654
_diffrn_reflns_theta_min 2.826
_exptl_absorpt_coefficient_mu 5.203
_exptl_absorpt_correction_T_max 1.0000
_exptl_absorpt_correction_T_min 0.6334
_exptl_absorpt_correction_type multi-scan
_exptl_absorpt_process_details sadabs
_exptl_crystal_colour brown
_exptl_crystal_density_diffrn 1.408
_exptl_crystal_description needle
_exptl_crystal_F_000 3976
_exptl_crystal_recrystallization_method 'Re-crystallisation from solvent: o-dichlorobenzene, heptane'
_exptl_crystal_size_max 0.604
_exptl_crystal_size_mid 0.106
_exptl_crystal_size_min 0.078
_refine_diff_density_max 1.268
_refine_diff_density_min -0.593
_refine_diff_density_rms 0.095
_refine_ls_extinction_method none
_refine_ls_goodness_of_fit_ref 1.044
_refine_ls_hydrogen_treatment constr
_refine_ls_matrix_type full
_refine_ls_number_parameters 590
_refine_ls_number_reflns 8169
_refine_ls_number_restraints 0
_refine_ls_restrained_S_all 1.044
_refine_ls_R_factor_all 0.1229
_refine_ls_R_factor_gt 0.0727
_refine_ls_shift/su_max 0.000
_refine_ls_shift/su_mean 0.000
_refine_ls_structure_factor_coef Fsqd
_refine_ls_weighting_details 'w=1/[\s^2^(Fo^2^)+(0.0746P)^2^+15.5374P] where P=(Fo^2^+2Fc^2^)/3'
_refine_ls_weighting_scheme calc
_refine_ls_wR_factor_gt 0.1605
_refine_ls_wR_factor_ref 0.1871
_reflns_number_gt 5119
_reflns_number_total 8169
_reflns_threshold_expression 'I > 2\s(I)'
_cod_data_source_file c9cc02151e2.cif
_cod_data_source_block DM_nBuOPcMnDMAP2_0ma_a
_cod_original_formula_sum 'C90 H108 F6 Mn N12 O8 Sb Cl4'
_cod_database_code 7123405
_shelx_space_group_comment
;
The symmetry employed for this shelxl refinement is uniquely defined
by the following loop, which should always be used as a source of
symmetry information in preference to the above space-group names.
They are only intended as comments.
;

loop_
_space_group_symop_operation_xyz
'x, y, z'
'-x+1/2, -y, z+1/2'
'-x, y+1/2, -z'
'x+1/2, -y+1/2, -z+1/2'
'-x, -y, -z'
'x-1/2, y, -z-1/2'
'x, -y-1/2, z'
'-x-1/2, y-1/2, z-1/2'

loop_
_atom_site_label
_atom_site_type_symbol
_atom_site_fract_x
_atom_site_fract_y
_atom_site_fract_z
_atom_site_U_iso_or_equiv
_atom_site_adp_type
_atom_site_occupancy
_atom_site_site_symmetry_order
_atom_site_calc_flag
_atom_site_refinement_flags_posn
_atom_site_refinement_flags_adp
_atom_site_refinement_flags_occupancy
_atom_site_disorder_assembly
_atom_site_disorder_group
C1C C 0.6705(3) 0.4047(2) -0.0969(7) 0.057(2) Uani 1 1 d . . . . .
C1 C 0.6099(2) 0.28728(18) 0.3155(5) 0.0258(11) Uani 1 1 d . . . . .
Sb1 Sb 0.500000 0.500000 0.000000 0.04246(18) Uani 1 2 d S . P . .
Mn1 Mn 0.70975(5) 0.250000 0.40318(10) 0.0204(3) Uani 1 2 d S T P . .
O1 O 0.50515(18) 0.30733(15) 0.1979(5) 0.0485(11) Uani 1 1 d . . . . .
N1 N 0.5876(2) 0.250000 0.2941(5) 0.0250(14) Uani 1 2 d S T P . .
F1 F 0.49895(18) 0.44146(12) -0.0361(5) 0.0647(13) Uani 1 1 d . . . . .
O2 O 0.64552(19) 0.43291(14) 0.3419(4) 0.0459(11) Uani 1 1 d . . . . .
N2 N 0.65872(17) 0.29507(14) 0.3648(4) 0.0224(9) Uani 1 1 d . . . . .
F2 F 0.57074(15) 0.49512(13) 0.0408(4) 0.0534(11) Uani 1 1 d . . . . .
C2C C 0.6184(4) 0.4093(2) -0.1103(8) 0.066(2) Uani 1 1 d . . . . .
H2C H 0.596271 0.409590 -0.042733 0.079 Uiso 1 1 calc R U . . .
C2 C 0.5867(2) 0.32830(18) 0.2874(5) 0.0303(13) Uani 1 1 d . . . . .
C3 C 0.5386(2) 0.3386(2) 0.2303(5) 0.0364(14) Uani 1 1 d . . . . .
F3 F 0.4815(2) 0.48796(16) 0.1572(5) 0.0735(14) Uani 1 1 d . . . . .
O3 O 0.77334(17) 0.43261(13) 0.4786(4) 0.0410(11) Uani 1 1 d . . . . .
N3 N 0.70909(19) 0.35864(14) 0.4063(4) 0.0276(10) Uani 1 1 d . . . . .
C3C C 0.5977(4) 0.4134(3) -0.2220(10) 0.079(3) Uani 1 1 d . . . . .
H3C H 0.561182 0.417273 -0.230887 0.095 Uiso 1 1 calc R U . . .
C4 C 0.5303(3) 0.3813(2) 0.2083(6) 0.0457(17) Uani 1 1 d . . . . .
H4 H 0.499254 0.389324 0.168399 0.055 Uiso 1 1 calc R U . . .
N4 N 0.76081(17) 0.29493(13) 0.4418(4) 0.0224(9) Uani 1 1 d . . . . .
O4 O 0.91533(18) 0.30422(15) 0.5838(5) 0.0524(13) Uani 1 1 d . . . . .
C4C C 0.6289(5) 0.4120(3) -0.3218(9) 0.076(3) Uani 1 1 d . . . . .
H4C H 0.613868 0.414062 -0.398713 0.092 Uiso 1 1 calc R U . . .
N5 N 0.8328(2) 0.250000 0.5050(6) 0.0267(13) Uani 1 2 d S T P . .
C5C C 0.6816(4) 0.4076(2) -0.3090(8) 0.067(2) Uani 1 1 d . . . . .
H5C H 0.703565 0.406923 -0.376887 0.081 Uiso 1 1 calc R U . . .
C5 C 0.5646(3) 0.4130(2) 0.2410(6) 0.0440(16) Uani 1 1 d . . . . .
H5 H 0.556869 0.441884 0.221729 0.053 Uiso 1 1 calc R U . . .
C6C C 0.7027(4) 0.4041(2) -0.1967(8) 0.064(2) Uani 1 1 d . . . . .
C6 C 0.6109(2) 0.40348(18) 0.3024(6) 0.0350(14) Uani 1 1 d . . . . .
C7 C 0.6214(2) 0.36001(18) 0.3208(5) 0.0297(12) Uani 1 1 d . . . . .
C8 C 0.6672(2) 0.33849(18) 0.3689(5) 0.0273(12) Uani 1 1 d . . . . .
C9 C 0.7518(2) 0.33836(17) 0.4408(5) 0.0246(11) Uani 1 1 d . . . . .
C10 C 0.7984(2) 0.35957(17) 0.4872(5) 0.0274(12) Uani 1 1 d . . . . .
C11 C 0.8100(3) 0.40315(18) 0.5024(6) 0.0354(13) Uani 1 1 d . . . . .
C12 C 0.8593(3) 0.4122(2) 0.5484(6) 0.0423(16) Uani 1 1 d . . . . .
H12 H 0.868960 0.441242 0.560407 0.051 Uiso 1 1 calc R U . . .
C13 C 0.8948(3) 0.3803(2) 0.5773(6) 0.0470(17) Uani 1 1 d . . . . .
H13 H 0.927668 0.388175 0.608943 0.056 Uiso 1 1 calc R U . . .
C16 C 0.8102(2) 0.28720(16) 0.4869(5) 0.0237(11) Uani 1 1 d . . . . .
C15 C 0.8337(2) 0.32812(18) 0.5137(5) 0.0319(13) Uani 1 1 d . . . . .
C14 C 0.8836(3) 0.3374(2) 0.5612(6) 0.0396(15) Uani 1 1 d . . . . .
Cl1C Cl 0.69581(10) 0.40082(7) 0.0452(2) 0.0752(6) Uani 1 1 d . . . . .
N1B N 0.6860(3) 0.250000 0.5994(5) 0.0265(14) Uani 1 2 d S T P . .
C1B C 0.6763(2) 0.28606(19) 0.6607(5) 0.0323(13) Uani 1 1 d . . . . .
H1B H 0.683605 0.312495 0.622609 0.039 Uiso 1 1 calc R U . . .
C1A C 0.4539(4) 0.3194(4) 0.1796(12) 0.059(4) Uani 0.653(13) 1 d . . P A 1
H1AA H 0.434119 0.295860 0.142257 0.071 Uiso 0.653(13) 1 calc R U P A 1
H1AB H 0.452316 0.344732 0.126880 0.071 Uiso 0.653(13) 1 calc R U P A 1
C2A C 0.4301(7) 0.3306(8) 0.307(2) 0.137(11) Uani 0.653(13) 1 d . . P A 1
H2AA H 0.433181 0.305823 0.360676 0.164 Uiso 0.653(13) 1 calc R U P A 1
H2AB H 0.448572 0.355237 0.342190 0.164 Uiso 0.653(13) 1 calc R U P A 1
C2D C 0.4153(15) 0.2906(13) 0.295(6) 0.17(3) Uani 0.347(13) 1 d . . P A 2
H2DA H 0.405555 0.277555 0.371642 0.201 Uiso 0.347(13) 1 calc R U P A 2
H2DB H 0.399258 0.272485 0.232635 0.201 Uiso 0.347(13) 1 calc R U P A 2
C1D C 0.4733(7) 0.2837(6) 0.2830(18) 0.044(5) Uani 0.347(13) 1 d . . P A 2
H1DA H 0.488496 0.288999 0.362388 0.053 Uiso 0.347(13) 1 calc R U P A 2
H1DB H 0.478424 0.252978 0.265794 0.053 Uiso 0.69(3) 2 calc R U P A 2
C4A C 0.3668(12) 0.3541(9) 0.413(2) 0.34(2) Uani 1 1 d . . . . .
H4AA H 0.383043 0.381778 0.430089 0.515 Uiso 1 1 calc R U . . .
H4AB H 0.378660 0.332861 0.470601 0.515 Uiso 1 1 calc R U . . .
H4AC H 0.328826 0.356962 0.417755 0.515 Uiso 1 1 calc R U . . .
C3A C 0.3818(8) 0.3399(7) 0.2887(13) 0.189(11) Uani 1 1 d . . . . .
H3AA H 0.361589 0.314633 0.262810 0.227 Uiso 1 1 calc R U . A 1
H3AB H 0.377753 0.363209 0.230051 0.227 Uiso 1 1 calc R U . A 1
Cl2C Cl 0.76998(11) 0.40137(10) -0.1806(3) 0.0942(8) Uani 1 1 d . . . . .
N2B N 0.6200(3) 0.250000 0.9375(6) 0.0368(17) Uani 1 2 d S T P . .
C2B C 0.6568(3) 0.28760(19) 0.7727(5) 0.0386(15) Uani 1 1 d . . . . .
H2B H 0.651845 0.314412 0.810739 0.046 Uiso 1 1 calc R U . . .
C5A C 0.6348(3) 0.4771(2) 0.3176(7) 0.0503(18) Uani 1 1 d . . . . .
H5AA H 0.624832 0.480136 0.233187 0.060 Uiso 1 1 calc R U . . .
H5AB H 0.666986 0.493936 0.330403 0.060 Uiso 1 1 calc R U . . .
N4B N 0.7988(4) 0.250000 -0.1362(7) 0.056(2) Uani 1 2 d S T P . .
C4B C 0.6090(3) 0.2891(2) 1.0022(6) 0.0487(17) Uani 1 1 d . . . . .
H4BA H 0.641318 0.300371 1.036060 0.073 Uiso 1 1 calc R U . . .
H4BB H 0.584250 0.282962 1.066273 0.073 Uiso 1 1 calc R U . . .
H4BC H 0.593892 0.310234 0.948101 0.073 Uiso 1 1 calc R U . . .
N3B N 0.7346(3) 0.250000 0.2064(5) 0.0268(14) Uani 1 2 d S T P . .
C3B C 0.6441(3) 0.250000 0.8319(7) 0.0287(17) Uani 1 2 d S T P . .
C6A C 0.5918(3) 0.4953(2) 0.3946(7) 0.0552(19) Uani 1 1 d . . . . .
H6AA H 0.601806 0.492453 0.479125 0.066 Uiso 1 1 calc R U . . .
H6AB H 0.559615 0.478569 0.381957 0.066 Uiso 1 1 calc R U . . .
C5B C 0.7436(3) 0.2141(2) 0.1438(6) 0.0429(16) Uani 1 1 d . . . . .
H5B H 0.736075 0.187644 0.181385 0.051 Uiso 1 1 calc R U . . .
C7A C 0.5810(4) 0.5422(2) 0.3675(8) 0.065(2) Uani 1 1 d . . . . .
H7AA H 0.572297 0.545295 0.282320 0.078 Uiso 1 1 calc R U . . .
H7AB H 0.612757 0.559195 0.383307 0.078 Uiso 1 1 calc R U . . .
C6B C 0.7624(3) 0.2127(3) 0.0320(6) 0.057(2) Uani 1 1 d . . . . .
H6B H 0.766688 0.185763 -0.005819 0.068 Uiso 1 1 calc R U . . .
C8A C 0.5362(4) 0.5597(3) 0.4422(12) 0.105(4) Uani 1 1 d . . . . .
H8AA H 0.503990 0.544689 0.421467 0.158 Uiso 1 1 calc R U . . .
H8AB H 0.532056 0.590341 0.426484 0.158 Uiso 1 1 calc R U . . .
H8AC H 0.543870 0.555331 0.526531 0.158 Uiso 1 1 calc R U . . .
C7B C 0.7756(4) 0.250000 -0.0294(7) 0.043(2) Uani 1 2 d S T P . .
C9A C 0.7901(3) 0.4754(2) 0.4550(7) 0.0528(19) Uani 1 1 d . . . . .
H9AA H 0.811756 0.485466 0.522110 0.063 Uiso 1 1 calc R U . . .
H9AB H 0.759233 0.494198 0.449754 0.063 Uiso 1 1 calc R U . . .
C8B C 0.8099(4) 0.2107(3) -0.1979(7) 0.084(3) Uani 1 1 d . . . . .
H8BA H 0.777315 0.197891 -0.225569 0.126 Uiso 1 1 calc R U . . .
H8BB H 0.827612 0.190867 -0.144034 0.126 Uiso 1 1 calc R U . . .
H8BC H 0.832454 0.216701 -0.266160 0.126 Uiso 1 1 calc R U . . .
C10A C 0.8204(4) 0.4790(2) 0.3442(8) 0.063(2) Uani 1 1 d . . . . .
H10A H 0.853144 0.462615 0.352594 0.075 Uiso 1 1 calc R U . . .
H10B H 0.829704 0.509390 0.331226 0.075 Uiso 1 1 calc R U . . .
C11A C 0.7909(4) 0.4627(3) 0.2371(8) 0.076(3) Uani 1 1 d . . . . .
H11A H 0.783747 0.431846 0.247586 0.092 Uiso 1 1 calc R U . . .
H11B H 0.757086 0.477742 0.231857 0.092 Uiso 1 1 calc R U . . .
C12A C 0.8201(5) 0.4691(4) 0.1242(10) 0.106(4) Uani 1 1 d . . . . .
H12A H 0.803185 0.453007 0.060359 0.159 Uiso 1 1 calc R U . . .
H12B H 0.855977 0.459010 0.133930 0.159 Uiso 1 1 calc R U . . .
H12C H 0.820414 0.499614 0.103921 0.159 Uiso 1 1 calc R U . . .
C13A C 0.9677(3) 0.3121(3) 0.6239(8) 0.062(2) Uani 1 1 d . . . . .
H13A H 0.980446 0.339102 0.588161 0.075 Uiso 1 1 calc R U . . .
H13B H 0.990563 0.288686 0.596166 0.075 Uiso 1 1 calc R U . . .
C14A C 0.9712(3) 0.3153(3) 0.7548(8) 0.064(2) Uani 1 1 d . . . . .
H14A H 0.952047 0.291209 0.791434 0.077 Uiso 1 1 calc R U . . .
H14B H 0.954768 0.342282 0.781526 0.077 Uiso 1 1 calc R U . . .
C15A C 1.0281(3) 0.3143(3) 0.7954(9) 0.075(3) Uani 1 1 d . . . . .
H15A H 1.044155 0.287382 0.767080 0.089 Uiso 1 1 calc R U . . .
H15B H 1.046845 0.338305 0.757367 0.089 Uiso 1 1 calc R U . . .
C16A C 1.0353(4) 0.3173(4) 0.9258(10) 0.097(4) Uani 1 1 d . . . . .
H16A H 1.072565 0.317905 0.944252 0.145 Uiso 1 1 calc R U . . .
H16B H 1.019272 0.292377 0.964064 0.145 Uiso 1 1 calc R U . . .
H16C H 1.018796 0.343451 0.955235 0.145 Uiso 1 1 calc R U . . .

loop_
_atom_site_aniso_label
_atom_site_aniso_U_11
_atom_site_aniso_U_22
_atom_site_aniso_U_33
_atom_site_aniso_U_23
_atom_site_aniso_U_13
_atom_site_aniso_U_12
C1C 0.077(6) 0.035(4) 0.059(5) -0.004(3) 0.026(4) -0.006(3)
C1 0.020(3) 0.039(3) 0.018(3) -0.001(2) 0.004(2) 0.007(2)
Sb1 0.0405(3) 0.0360(3) 0.0509(4) 0.0146(3) -0.0137(3) -0.0056(3)
Mn1 0.0230(6) 0.0244(5) 0.0138(6) 0.000 -0.0008(5) 0.000
O1 0.038(3) 0.052(3) 0.055(3) -0.001(2) -0.009(2) 0.007(2)
N1 0.024(3) 0.035(3) 0.017(3) 0.000 0.000(3) 0.000
F1 0.057(3) 0.0375(19) 0.099(4) 0.005(2) -0.016(3) -0.006(2)
O2 0.055(3) 0.033(2) 0.049(3) 0.004(2) -0.012(2) 0.011(2)
N2 0.028(2) 0.028(2) 0.011(2) 0.0017(16) 0.0015(17) 0.0040(18)
F2 0.0375(19) 0.058(2) 0.065(3) 0.017(2) -0.0230(18) -0.0054(18)
C2C 0.089(7) 0.046(4) 0.061(6) -0.003(4) 0.016(5) -0.007(4)
C2 0.029(3) 0.038(3) 0.024(3) -0.002(2) 0.005(2) 0.006(2)
C3 0.031(3) 0.053(4) 0.026(3) 0.000(3) -0.002(3) 0.010(3)
F3 0.069(3) 0.085(3) 0.067(3) 0.031(3) 0.002(2) 0.013(2)
O3 0.043(2) 0.029(2) 0.051(3) -0.0005(19) -0.004(2) -0.0029(18)
N3 0.035(3) 0.030(2) 0.018(2) 0.0011(19) 0.006(2) 0.003(2)
C3C 0.084(7) 0.057(5) 0.096(8) 0.000(5) 0.007(6) -0.003(5)
C4 0.038(4) 0.056(4) 0.043(4) 0.009(3) -0.006(3) 0.019(3)
N4 0.027(2) 0.026(2) 0.014(2) 0.0017(17) 0.0013(18) -0.0011(18)
O4 0.034(2) 0.045(3) 0.078(4) 0.006(2) -0.022(2) -0.007(2)
C4C 0.117(9) 0.052(5) 0.060(6) -0.001(4) 0.000(6) -0.006(5)
N5 0.023(3) 0.037(3) 0.019(3) 0.000 0.004(3) 0.000
C5C 0.100(8) 0.045(4) 0.057(6) -0.006(4) 0.027(5) -0.007(4)
C5 0.050(4) 0.039(3) 0.043(4) 0.004(3) -0.003(3) 0.014(3)
C6C 0.083(6) 0.036(4) 0.072(6) -0.005(4) 0.024(5) -0.006(4)
C6 0.040(4) 0.030(3) 0.036(3) 0.000(3) -0.002(3) 0.008(3)
C7 0.034(3) 0.037(3) 0.018(3) 0.003(2) 0.003(2) 0.012(3)
C8 0.038(3) 0.034(3) 0.010(3) 0.001(2) 0.005(2) 0.003(2)
C9 0.030(3) 0.028(3) 0.015(3) 0.003(2) 0.007(2) -0.001(2)
C10 0.031(3) 0.033(3) 0.018(3) 0.002(2) 0.004(2) -0.006(2)
C11 0.049(4) 0.030(3) 0.027(3) 0.003(3) 0.005(3) -0.008(3)
C12 0.052(4) 0.033(3) 0.042(4) 0.000(3) -0.001(3) -0.019(3)
C13 0.044(4) 0.048(4) 0.050(4) 0.001(3) -0.014(3) -0.022(3)
C16 0.023(3) 0.030(3) 0.018(3) 0.003(2) 0.002(2) -0.005(2)
C15 0.032(3) 0.036(3) 0.028(3) 0.000(2) 0.004(3) -0.007(2)
C14 0.039(4) 0.039(3) 0.041(4) 0.003(3) -0.006(3) -0.012(3)
Cl1C 0.0958(17) 0.0720(13) 0.0578(13) -0.0007(10) 0.0158(12) -0.0013(12)
N1B 0.037(4) 0.033(3) 0.009(3) 0.000 0.005(3) 0.000
C1B 0.046(4) 0.034(3) 0.017(3) -0.001(2) 0.007(2) -0.005(3)
C1A 0.026(6) 0.082(9) 0.068(9) -0.009(7) -0.014(5) 0.001(5)
C2A 0.053(10) 0.18(2) 0.18(2) -0.133(19) 0.051(12) -0.047(12)
C2D 0.08(3) 0.09(3) 0.33(8) 0.05(4) -0.03(4) 0.01(2)
C1D 0.033(11) 0.051(11) 0.049(13) -0.007(9) -0.008(9) 0.001(9)
C4A 0.47(5) 0.37(4) 0.19(3) -0.08(3) -0.01(3) -0.26(4)
C3A 0.24(2) 0.25(2) 0.079(10) 0.041(12) -0.061(12) -0.168(19)
Cl2C 0.0791(17) 0.1073(19) 0.096(2) -0.0040(16) 0.0337(15) 0.0024(14)
N2B 0.046(4) 0.051(4) 0.013(4) 0.000 0.006(3) 0.000
C2B 0.055(4) 0.035(3) 0.026(3) -0.007(2) 0.014(3) -0.004(3)
C5A 0.058(5) 0.034(3) 0.059(5) 0.004(3) -0.006(4) 0.008(3)
N4B 0.055(6) 0.100(7) 0.012(4) 0.000 0.007(4) 0.000
C4B 0.067(5) 0.058(4) 0.022(3) -0.013(3) 0.015(3) 0.000(3)
N3B 0.026(3) 0.047(4) 0.007(3) 0.000 0.004(2) 0.000
C3B 0.030(4) 0.044(4) 0.011(4) 0.000 -0.006(3) 0.000
C6A 0.065(5) 0.044(4) 0.057(5) 0.000(3) -0.004(4) 0.011(4)
C5B 0.057(4) 0.048(4) 0.024(3) -0.010(3) 0.016(3) -0.006(3)
C7A 0.076(6) 0.042(4) 0.076(6) -0.003(4) 0.000(5) 0.015(4)
C6B 0.071(5) 0.065(5) 0.033(4) -0.011(3) 0.020(4) -0.010(4)
C8A 0.099(8) 0.062(6) 0.154(12) -0.013(7) 0.016(8) 0.033(6)
C7B 0.039(5) 0.076(7) 0.012(4) 0.000 -0.005(3) 0.000
C9A 0.068(5) 0.029(3) 0.062(5) -0.004(3) -0.010(4) -0.006(3)
C8B 0.094(7) 0.126(8) 0.031(5) -0.026(5) 0.031(4) 0.004(6)
C10A 0.082(6) 0.039(4) 0.068(6) 0.010(4) -0.006(5) -0.018(4)
C11A 0.085(7) 0.089(6) 0.056(6) 0.012(5) -0.003(5) -0.026(6)
C12A 0.131(11) 0.124(10) 0.062(7) 0.010(6) 0.006(7) -0.008(8)
C13A 0.033(4) 0.060(5) 0.094(7) 0.002(4) -0.023(4) -0.007(3)
C14A 0.055(5) 0.067(5) 0.071(6) 0.004(4) -0.029(4) -0.003(4)
C15A 0.057(5) 0.081(6) 0.085(7) 0.007(5) -0.034(5) -0.001(5)
C16A 0.075(7) 0.132(10) 0.084(8) 0.005(7) -0.035(6) 0.021(7)

loop_
_atom_type_symbol
_atom_type_description
_atom_type_scat_dispersion_real
_atom_type_scat_dispersion_imag
_atom_type_scat_source
C C 0.0181 0.0091 'International Tables Vol C Tables 4.2.6.8 and 6.1.1.4'
H H 0.0000 0.0000 'International Tables Vol C Tables 4.2.6.8 and 6.1.1.4'
F F 0.0727 0.0534 'International Tables Vol C Tables 4.2.6.8 and 6.1.1.4'
Mn Mn -0.5299 2.8052 'International Tables Vol C Tables 4.2.6.8 and 6.1.1.4'
N N 0.0311 0.0180 'International Tables Vol C Tables 4.2.6.8 and 6.1.1.4'
O O 0.0492 0.0322 'International Tables Vol C Tables 4.2.6.8 and 6.1.1.4'
Sb Sb -0.0562 5.8946 'International Tables Vol C Tables 4.2.6.8 and 6.1.1.4'
Cl Cl 0.3639 0.7018 'International Tables Vol C Tables 4.2.6.8 and 6.1.1.4'

loop_
_geom_angle_atom_site_label_1
_geom_angle_atom_site_label_2
_geom_angle_atom_site_label_3
_geom_angle
_geom_angle_site_symmetry_1
_geom_angle_site_symmetry_3
C2C C1C C6C 119.8(9) . .
C2C C1C Cl1C 118.7(6) . .
C6C C1C Cl1C 121.4(7) . .
N1 C1 N2 128.1(5) . .
N1 C1 C2 124.2(5) . .
N2 C1 C2 107.6(5) . .
F3 Sb1 F3 180.0(3) 5_665 .
F3 Sb1 F1 89.7(2) 5_665 .
F3 Sb1 F1 90.3(2) . .
F3 Sb1 F1 90.3(2) 5_665 5_665
F3 Sb1 F1 89.7(2) . 5_665
F1 Sb1 F1 180.0 . 5_665
F3 Sb1 F2 90.1(2) 5_665 .
F3 Sb1 F2 89.9(2) . .
F1 Sb1 F2 89.29(19) . .
F1 Sb1 F2 90.71(19) 5_665 .
F3 Sb1 F2 89.9(2) 5_665 5_665
F3 Sb1 F2 90.1(2) . 5_665
F1 Sb1 F2 90.71(19) . 5_665
F1 Sb1 F2 89.29(19) 5_665 5_665
F2 Sb1 F2 180.0 . 5_665
N4 Mn1 N4 91.0(3) . 7_565
N4 Mn1 N2 179.9(2) . 7_565
N4 Mn1 N2 88.91(18) 7_565 7_565
N4 Mn1 N2 88.91(18) . .
N4 Mn1 N2 179.9(2) 7_565 .
N2 Mn1 N2 91.2(3) 7_565 .
N4 Mn1 N1B 87.97(18) . .
N4 Mn1 N1B 87.97(17) 7_565 .
N2 Mn1 N1B 91.96(17) 7_565 .
N2 Mn1 N1B 91.96(17) . .
N4 Mn1 N3B 91.57(17) . .
N4 Mn1 N3B 91.57(17) 7_565 .
N2 Mn1 N3B 88.49(17) 7_565 .
N2 Mn1 N3B 88.50(17) . .
N1B Mn1 N3B 179.3(2) . .
C3 O1 C1A 116.4(7) . .
C3 O1 C1D 123.0(9) . .
C1 N1 C1 123.9(7) 7_565 .
C6 O2 C5A 117.8(5) . .
C8 N2 C1 109.2(4) . .
C8 N2 Mn1 126.3(4) . .
C1 N2 Mn1 124.1(4) . .
C1C C2C C3C 119.7(9) . .
C1C C2C H2C 120.2 . .
C3C C2C H2C 120.2 . .
C7 C2 C3 121.1(5) . .
C7 C2 C1 108.0(5) . .
C3 C2 C1 130.8(6) . .
O1 C3 C4 123.8(6) . .
O1 C3 C2 120.4(6) . .
C4 C3 C2 115.7(6) . .
C11 O3 C9A 117.8(5) . .
C8 N3 C9 122.7(5) . .
C2C C3C C4C 121.2(10) . .
C2C C3C H3C 119.4 . .
C4C C3C H3C 119.4 . .
C3 C4 C5 123.6(6) . .
C3 C4 H4 118.2 . .
C5 C4 H4 118.2 . .
C9 N4 C16 109.2(4) . .
C9 N4 Mn1 126.1(4) . .
C16 N4 Mn1 124.4(3) . .
C14 O4 C13A 119.6(5) . .
C5C C4C C3C 119.4(10) . .
C5C C4C H4C 120.3 . .
C3C C4C H4C 120.3 . .
C16 N5 C16 124.2(7) . 7_565
C4C C5C C6C 119.5(8) . .
C4C C5C H5C 120.2 . .
C6C C5C H5C 120.2 . .
C4 C5 C6 121.3(6) . .
C4 C5 H5 119.4 . .
C6 C5 H5 119.4 . .
C5C C6C C1C 120.3(9) . .
C5C C6C Cl2C 119.3(7) . .
C1C C6C Cl2C 120.4(8) . .
O2 C6 C7 118.9(5) . .
O2 C6 C5 124.9(5) . .
C7 C6 C5 116.2(6) . .
C2 C7 C6 122.0(6) . .
C2 C7 C8 106.8(5) . .
C6 C7 C8 131.1(6) . .
N3 C8 N2 127.8(5) . .
N3 C8 C7 123.8(5) . .
N2 C8 C7 108.4(5) . .
N3 C9 N4 127.9(5) . .
N3 C9 C10 124.3(5) . .
N4 C9 C10 107.8(5) . .
C15 C10 C11 122.0(5) . .
C15 C10 C9 107.1(5) . .
C11 C10 C9 130.9(5) . .
O3 C11 C12 124.7(5) . .
O3 C11 C10 119.4(6) . .
C12 C11 C10 115.7(6) . .
C13 C12 C11 122.3(6) . .
C13 C12 H12 118.9 . .
C11 C12 H12 118.9 . .
C14 C13 C12 122.1(6) . .
C14 C13 H13 119.0 . .
C12 C13 H13 119.0 . .
N5 C16 N4 127.9(5) . .
N5 C16 C15 124.4(5) . .
N4 C16 C15 107.7(4) . .
C10 C15 C14 122.2(5) . .
C10 C15 C16 108.3(5) . .
C14 C15 C16 129.5(5) . .
O4 C14 C13 126.8(6) . .
O4 C14 C15 117.5(5) . .
C13 C14 C15 115.7(6) . .
C1B N1B C1B 113.9(7) 7_565 .
C1B N1B Mn1 122.9(3) 7_565 .
C1B N1B Mn1 122.9(3) . .
N1B C1B C2B 125.1(6) . .
N1B C1B H1B 117.5 . .
C2B C1B H1B 117.5 . .
O1 C1A C2A 107.0(12) . .
O1 C1A H1AA 110.3 . .
C2A C1A H1AA 110.3 . .
O1 C1A H1AB 110.3 . .
C2A C1A H1AB 110.3 . .
H1AA C1A H1AB 108.6 . .
C3A C2A C1A 106(2) . .
C3A C2A H2AA 110.5 . .
C1A C2A H2AA 110.5 . .
C3A C2A H2AB 110.5 . .
C1A C2A H2AB 110.5 . .
H2AA C2A H2AB 108.7 . .
C1D C2D C3A 127(3) . .
C1D C2D H2DA 105.6 . .
C3A C2D H2DA 105.6 . .
C1D C2D H2DB 105.6 . .
C3A C2D H2DB 105.6 . .
H2DA C2D H2DB 106.1 . .
O1 C1D C2D 123(2) . .
O1 C1D H1DA 106.7 . .
C2D C1D H1DA 106.7 . .
O1 C1D H1DB 106.7 . .
C2D C1D H1DB 106.7 . .
H1DA C1D H1DB 106.6 . .
C3A C4A H4AA 109.5 . .
C3A C4A H4AB 109.5 . .
H4AA C4A H4AB 109.5 . .
C3A C4A H4AC 109.5 . .
H4AA C4A H4AC 109.5 . .
H4AB C4A H4AC 109.5 . .
C2A C3A C4A 99.7(17) . .
C4A C3A C2D 110(3) . .
C2A C3A H3AA 111.8 . .
C4A C3A H3AA 111.8 . .
C2A C3A H3AB 111.8 . .
C4A C3A H3AB 111.8 . .
H3AA C3A H3AB 109.6 . .
C3B N2B C4B 122.4(4) . .
C3B N2B C4B 122.4(4) . 7_565
C4B N2B C4B 114.7(7) . 7_565
C1B C2B C3B 120.1(6) . .
C1B C2B H2B 119.9 . .
C3B C2B H2B 120.0 . .
O2 C5A C6A 113.1(6) . .
O2 C5A H5AA 109.0 . .
C6A C5A H5AA 109.0 . .
O2 C5A H5AB 109.0 . .
C6A C5A H5AB 109.0 . .
H5AA C5A H5AB 107.8 . .
C7B N4B C8B 121.4(5) . 7_565
C7B N4B C8B 121.4(5) . .
C8B N4B C8B 117.1(9) 7_565 .
N2B C4B H4BA 109.5 . .
N2B C4B H4BB 109.5 . .
H4BA C4B H4BB 109.5 . .
N2B C4B H4BC 109.5 . .
H4BA C4B H4BC 109.5 . .
H4BB C4B H4BC 109.5 . .
C5B N3B C5B 113.1(7) 7_565 .
C5B N3B Mn1 123.4(4) 7_565 .
C5B N3B Mn1 123.4(4) . .
N2B C3B C2B 122.2(4) . 7_565
N2B C3B C2B 122.2(4) . .
C2B C3B C2B 115.5(7) 7_565 .
C5A C6A C7A 112.4(7) . .
C5A C6A H6AA 109.1 . .
C7A C6A H6AA 109.1 . .
C5A C6A H6AB 109.1 . .
C7A C6A H6AB 109.1 . .
H6AA C6A H6AB 107.9 . .
N3B C5B C6B 125.3(7) . .
N3B C5B H5B 117.3 . .
C6B C5B H5B 117.3 . .
C6A C7A C8A 111.9(8) . .
C6A C7A H7AA 109.2 . .
C8A C7A H7AA 109.2 . .
C6A C7A H7AB 109.2 . .
C8A C7A H7AB 109.2 . .
H7AA C7A H7AB 107.9 . .
C5B C6B C7B 121.4(7) . .
C5B C6B H6B 119.3 . .
C7B C6B H6B 119.3 . .
C7A C8A H8AA 109.5 . .
C7A C8A H8AB 109.5 . .
H8AA C8A H8AB 109.5 . .
C7A C8A H8AC 109.5 . .
H8AA C8A H8AC 109.5 . .
H8AB C8A H8AC 109.5 . .
N4B C7B C6B 123.5(4) . 7_565
N4B C7B C6B 123.5(4) . .
C6B C7B C6B 113.1(9) 7_565 .
O3 C9A C10A 112.9(6) . .
O3 C9A H9AA 109.0 . .
C10A C9A H9AA 109.0 . .
O3 C9A H9AB 109.0 . .
C10A C9A H9AB 109.0 . .
H9AA C9A H9AB 107.8 . .
N4B C8B H8BA 109.5 . .
N4B C8B H8BB 109.5 . .
H8BA C8B H8BB 109.5 . .
N4B C8B H8BC 109.5 . .
H8BA C8B H8BC 109.5 . .
H8BB C8B H8BC 109.5 . .
C9A C10A C11A 112.6(7) . .
C9A C10A H10A 109.1 . .
C11A C10A H10A 109.1 . .
C9A C10A H10B 109.1 . .
C11A C10A H10B 109.1 . .
H10A C10A H10B 107.8 . .
C12A C11A C10A 112.6(8) . .
C12A C11A H11A 109.1 . .
C10A C11A H11A 109.1 . .
C12A C11A H11B 109.1 . .
C10A C11A H11B 109.1 . .
H11A C11A H11B 107.8 . .
C11A C12A H12A 109.5 . .
C11A C12A H12B 109.5 . .
H12A C12A H12B 109.5 . .
C11A C12A H12C 109.5 . .
H12A C12A H12C 109.5 . .
H12B C12A H12C 109.5 . .
O4 C13A C14A 112.4(7) . .
O4 C13A H13A 109.1 . .
C14A C13A H13A 109.1 . .
O4 C13A H13B 109.1 . .
C14A C13A H13B 109.1 . .
H13A C13A H13B 107.9 . .
C13A C14A C15A 110.7(8) . .
C13A C14A H14A 109.5 . .
C15A C14A H14A 109.5 . .
C13A C14A H14B 109.5 . .
C15A C14A H14B 109.5 . .
H14A C14A H14B 108.1 . .
C16A C15A C14A 114.4(9) . .
C16A C15A H15A 108.7 . .
C14A C15A H15A 108.7 . .
C16A C15A H15B 108.7 . .
C14A C15A H15B 108.7 . .
H15A C15A H15B 107.6 . .
C15A C16A H16A 109.5 . .
C15A C16A H16B 109.5 . .
H16A C16A H16B 109.5 . .
C15A C16A H16C 109.5 . .
H16A C16A H16C 109.5 . .
H16B C16A H16C 109.5 . .

loop_
_geom_bond_atom_site_label_1
_geom_bond_atom_site_label_2
_geom_bond_distance
_geom_bond_site_symmetry_2
C1C C2C 1.355(12) .
C1C C6C 1.395(11) .
C1C Cl1C 1.732(9) .
C1 N1 1.321(6) .
C1 N2 1.392(7) .
C1 C2 1.450(8) .
Sb1 F3 1.872(5) 5_665
Sb1 F3 1.872(5) .
Sb1 F1 1.875(4) .
Sb1 F1 1.875(4) 5_665
Sb1 F2 1.880(4) .
Sb1 F2 1.880(4) 5_665
Mn1 N4 1.971(4) .
Mn1 N4 1.971(4) 7_565
Mn1 N2 1.973(4) 7_565
Mn1 N2 1.973(4) .
Mn1 N1B 2.293(6) .
Mn1 N3B 2.307(6) .
O1 C3 1.353(8) .
O1 C1A 1.385(11) .
O1 C1D 1.46(2) .
O2 C6 1.355(8) .
O2 C5A 1.435(7) .
N2 C8 1.376(7) .
C2C C3C 1.372(13) .
C2C H2C 0.9500 .
C2 C7 1.386(9) .
C2 C3 1.430(8) .
C3 C4 1.372(9) .
O3 C11 1.344(8) .
O3 C9A 1.430(8) .
N3 C8 1.316(8) .
N3 C9 1.324(7) .
C3C C4C 1.382(13) .
C3C H3C 0.9500 .
C4 C5 1.377(10) .
C4 H4 0.9500 .
N4 C9 1.378(7) .
N4 C16 1.388(7) .
O4 C14 1.343(8) .
O4 C13A 1.440(8) .
C4C C5C 1.370(14) .
C4C H4C 0.9500 .
N5 C16 1.316(6) .
N5 C16 1.316(6) 7_565
C5C C6C 1.381(13) .
C5C H5C 0.9500 .
C5 C6 1.407(9) .
C5 H5 0.9500 .
C6C Cl2C 1.739(10) .
C6 C7 1.401(8) .
C7 C8 1.460(8) .
C9 C10 1.466(8) .
C10 C15 1.370(8) .
C10 C11 1.405(8) .
C11 C12 1.398(9) .
C12 C13 1.390(10) .
C12 H12 0.9500 .
C13 C14 1.384(9) .
C13 H13 0.9500 .
C16 C15 1.447(7) .
C15 C14 1.419(9) .
N1B C1B 1.345(7) 7_565
N1B C1B 1.345(7) .
C1B C2B 1.359(8) .
C1B H1B 0.9500 .
C1A C2A 1.59(2) .
C1A H1AA 0.9900 .
C1A H1AB 0.9900 .
C2A C3A 1.29(3) .
C2A H2AA 0.9900 .
C2A H2AB 0.9900 .
C2D C1D 1.51(4) .
C2D C3A 1.77(4) .
C2D H2DA 0.9900 .
C2D H2DB 0.9900 .
C1D H1DA 0.9900 .
C1D H1DB 0.9900 .
C4A C3A 1.52(3) .
C4A H4AA 0.9800 .
C4A H4AB 0.9800 .
C4A H4AC 0.9800 .
C3A H3AA 0.9900 .
C3A H3AB 0.9900 .
N2B C3B 1.341(11) .
N2B C4B 1.451(7) .
N2B C4B 1.451(7) 7_565
C2B C3B 1.390(7) .
C2B H2B 0.9500 .
C5A C6A 1.515(11) .
C5A H5AA 0.9900 .
C5A H5AB 0.9900 .
N4B C7B 1.342(12) .
N4B C8B 1.440(9) 7_565
N4B C8B 1.440(9) .
C4B H4BA 0.9800 .
C4B H4BB 0.9800 .
C4B H4BC 0.9800 .
N3B C5B 1.345(7) 7_565
N3B C5B 1.345(7) .
C6A C7A 1.523(10) .
C6A H6AA 0.9900 .
C6A H6AB 0.9900 .
C5B C6B 1.350(9) .
C5B H5B 0.9500 .
C7A C8A 1.526(13) .
C7A H7AA 0.9900 .
C7A H7AB 0.9900 .
C6B C7B 1.399(9) .
C6B H6B 0.9500 .
C8A H8AA 0.9800 .
C8A H8AB 0.9800 .
C8A H8AC 0.9800 .
C9A C10A 1.475(12) .
C9A H9AA 0.9900 .
C9A H9AB 0.9900 .
C8B H8BA 0.9800 .
C8B H8BB 0.9800 .
C8B H8BC 0.9800 .
C10A C11A 1.513(12) .
C10A H10A 0.9900 .
C10A H10B 0.9900 .
C11A C12A 1.491(14) .
C11A H11A 0.9900 .
C11A H11B 0.9900 .
C12A H12A 0.9800 .
C12A H12B 0.9800 .
C12A H12C 0.9800 .
C13A C14A 1.481(12) .
C13A H13A 0.9900 .
C13A H13B 0.9900 .
C14A C15A 1.531(11) .
C14A H14A 0.9900 .
C14A H14B 0.9900 .
C15A C16A 1.484(14) .
C15A H15A 0.9900 .
C15A H15B 0.9900 .
C16A H16A 0.9800 .
C16A H16B 0.9800 .
C16A H16C 0.9800 .
